data_4084470
loop_
_publ_author_name
'Laskowski, Nadine'
'Junold, Konstantin'
'Kupper, Claudia'
'Baus, Johannes A.'
'Burschka, Christian'
'Tacke, Reinhold'

_publ_section_title
;
 Bis[N,N&#x2032;-diisopropylbenzamidinato(&#x2212;)]silicon(II):
 Cycloaddition Reactions with Organic 1,3-Dienes and 1,2-Diketones
;
_journal_issue 21
_journal_name_full Organometallics
_journal_page_first 6141
_journal_paper_doi 10.1021/om500787k
_journal_volume 33
_journal_year 2014
_chemical_formula_moiety 'C32 H46 N4 Si'
_chemical_formula_sum 'C32 H46 N4 Si'
_chemical_formula_weight 514.82
_chemical_name_systematic
;
 ?
;
_space_group_crystal_system triclinic
_space_group_IT_number 2
_space_group_name_Hall '-P 1'
_space_group_name_H-M_alt 'P -1'
_symmetry_space_group_name_Hall '-P 1'
_symmetry_space_group_name_H-M 'P -1'
_atom_sites_solution_hydrogens geom
_audit_creation_method SHELXL-2013
_cell_angle_alpha 87.52(3)
_cell_angle_beta 85.38(3)
_cell_angle_gamma 73.02(3)
_cell_formula_units_Z 2
_cell_length_a 8.6898(18)
_cell_length_b 11.935(3)
_cell_length_c 15.258(4)
_cell_measurement_reflns_used 5000
_cell_measurement_temperature 173(2)
_cell_measurement_theta_max 29.1
_cell_measurement_theta_min 2.5
_cell_volume 1508.2(7)
_computing_cell_refinement Stoe-IPDS
_computing_data_collection Stoe-IPDS
_computing_data_reduction Stoe-IPDS
_computing_molecular_graphics ORTEP/POV-Ray
_computing_publication_material Bruker-SHELXTL
_computing_structure_refinement 'SHELXL-2013 (Sheldrick, 2013)'
_computing_structure_solution 'SHELXS-97 (Sheldrick, 2008)'
_diffrn_ambient_temperature 173(2)
_diffrn_measured_fraction_theta_full 0.936
_diffrn_measured_fraction_theta_max 0.936
_diffrn_measurement_device_type image_plate_Stoe-IPDS
_diffrn_measurement_method 'omega scan'
_diffrn_radiation_monochromator graphite
_diffrn_radiation_source 'fine-focus sealed tube'
_diffrn_radiation_type MoK\a
_diffrn_radiation_wavelength 0.71073
_diffrn_reflns_av_R_equivalents 0.0392
_diffrn_reflns_av_unetI/netI 0.0345
_diffrn_reflns_Laue_measured_fraction_full 0.936
_diffrn_reflns_Laue_measured_fraction_max 0.936
_diffrn_reflns_limit_h_max 10
_diffrn_reflns_limit_h_min -10
_diffrn_reflns_limit_k_max 14
_diffrn_reflns_limit_k_min -14
_diffrn_reflns_limit_l_max 18
_diffrn_reflns_limit_l_min -18
_diffrn_reflns_number 16531
_diffrn_reflns_point_group_measured_fraction_full 0.936
_diffrn_reflns_point_group_measured_fraction_max 0.936
_diffrn_reflns_theta_full 26.000
_diffrn_reflns_theta_max 26.021
_diffrn_reflns_theta_min 2.457
_exptl_absorpt_coefficient_mu 0.104
_exptl_absorpt_correction_type none
_exptl_crystal_colour colourless
_exptl_crystal_density_diffrn 1.134
_exptl_crystal_description block
_exptl_crystal_F_000 560
_exptl_crystal_size_max 0.600
_exptl_crystal_size_mid 0.300
_exptl_crystal_size_min 0.300
_refine_diff_density_max 0.247
_refine_diff_density_min -0.194
_refine_diff_density_rms 0.035
_refine_ls_extinction_method none
_refine_ls_goodness_of_fit_ref 1.021
_refine_ls_hydrogen_treatment mixed
_refine_ls_matrix_type full
_refine_ls_number_parameters 372
_refine_ls_number_reflns 5570
_refine_ls_number_restraints 13
_refine_ls_restrained_S_all 1.020
_refine_ls_R_factor_all 0.0515
_refine_ls_R_factor_gt 0.0377
_refine_ls_shift/su_max 0.000
_refine_ls_shift/su_mean 0.000
_refine_ls_structure_factor_coef Fsqd
_refine_ls_weighting_details 'w=1/[\s^2^(Fo^2^)+(0.0500P)^2^+0.2763P] where P=(Fo^2^+2Fc^2^)/3'
_refine_ls_weighting_scheme calc
_refine_ls_wR_factor_gt 0.0940
_refine_ls_wR_factor_ref 0.1002
_reflns_Friedel_coverage 0.000
_reflns_number_gt 4290
_reflns_number_total 5570
_reflns_threshold_expression 'I > 2\s(I)'
_cod_data_source_file om500787k_si_002.cif
_cod_data_source_block JUN97h
_cod_depositor_comments 'Adding full bibliography for 4084466--4084473.cif.'
_cod_original_cell_volume 1508.2(6)
_cod_database_code 4084470
_shelx_space_group_comment
;
The symmetry employed for this shelxl refinement is uniquely defined
by the following loop, which should always be used as a source of
symmetry information in preference to the above space-group names.
They are only intended as comments.
;
_shelx_estimated_absorpt_t_min 0.940
_shelx_estimated_absorpt_t_max 0.969
_shelxl_version_number 2013-4

loop_
_space_group_symop_operation_xyz
'x, y, z'
'-x, -y, -z'

loop_
_atom_site_label
_atom_site_type_symbol
_atom_site_fract_x
_atom_site_fract_y
_atom_site_fract_z
_atom_site_U_iso_or_equiv
_atom_site_adp_type
_atom_site_occupancy
_atom_site_site_symmetry_order
_atom_site_calc_flag
_atom_site_refinement_flags_posn
_atom_site_refinement_flags_adp
_atom_site_refinement_flags_occupancy
_atom_site_disorder_assembly
_atom_site_disorder_group
Si Si 0.82404(5) 0.41314(3) 0.20257(3) 0.02795(11) Uani 1 1 d . . . . .
N1 N 1.00946(14) 0.30406(10) 0.19226(8) 0.0310(3) Uani 1 1 d . . . . .
N2 N 0.90231(15) 0.17391(10) 0.27029(8) 0.0327(3) Uani 1 1 d . . . . .
N3 N 0.77298(15) 0.48772(10) 0.30236(8) 0.0341(3) Uani 1 1 d . . . . .
N4 N 0.92982(16) 0.60814(11) 0.25781(8) 0.0353(3) Uani 1 1 d . . . . .
C1 C 1.01377(17) 0.18893(11) 0.21557(9) 0.0288(3) Uani 1 1 d . . . . .
C2 C 1.14194(18) 0.09192(12) 0.16888(10) 0.0316(3) Uani 1 1 d . . . . .
C3 C 1.1295(2) 0.07472(13) 0.08027(10) 0.0394(4) Uani 1 1 d . . . . .
H3 H 1.0410 0.1231 0.0507 0.047 Uiso 1 1 calc R U . . .
C4 C 1.2462(2) -0.01297(15) 0.03504(12) 0.0509(5) Uani 1 1 d . . . . .
H4 H 1.2366 -0.0249 -0.0252 0.061 Uiso 1 1 calc R U . . .
C5 C 1.3763(2) -0.08290(15) 0.07724(13) 0.0546(5) Uani 1 1 d . . . . .
H5 H 1.4570 -0.1417 0.0458 0.065 Uiso 1 1 calc R U . . .
C6 C 1.3888(2) -0.06718(14) 0.16508(13) 0.0507(5) Uani 1 1 d . . . . .
H6 H 1.4782 -0.1154 0.1941 0.061 Uiso 1 1 calc R U . . .
C7 C 1.27071(19) 0.01921(13) 0.21155(11) 0.0390(4) Uani 1 1 d . . . . .
H7 H 1.2784 0.0283 0.2724 0.047 Uiso 1 1 calc R U . . .
C8 C 1.15900(17) 0.34203(12) 0.18046(10) 0.0333(3) Uani 1 1 d . . . . .
H8 H 1.1221 0.4288 0.1703 0.040 Uiso 1 1 calc R U . . .
C9 C 1.2456(2) 0.32257(16) 0.26470(11) 0.0457(4) Uani 1 1 d . . . . .
H9A H 1.2873 0.2383 0.2771 0.069 Uiso 1 1 calc R U . . .
H9B H 1.1701 0.3598 0.3134 0.069 Uiso 1 1 calc R U . . .
H9C H 1.3354 0.3571 0.2579 0.069 Uiso 1 1 calc R U . . .
C10 C 1.2732(2) 0.29257(14) 0.10081(11) 0.0396(4) Uani 1 1 d . . . . .
H10A H 1.2105 0.2959 0.0496 0.059 Uiso 1 1 calc R U . . .
H10B H 1.3333 0.2110 0.1133 0.059 Uiso 1 1 calc R U . . .
H10C H 1.3488 0.3391 0.0884 0.059 Uiso 1 1 calc R U . . .
C11 C 0.88395(19) 0.05689(12) 0.29034(10) 0.0375(4) Uani 1 1 d . . . . .
H11 H 0.9611 -0.0013 0.2505 0.045 Uiso 1 1 calc R U . . .
C12 C 0.9228(2) 0.02516(16) 0.38550(12) 0.0524(5) Uani 1 1 d . . . . .
H12A H 0.9035 -0.0502 0.4016 0.079 Uiso 1 1 calc R U . . .
H12B H 0.8536 0.0860 0.4241 0.079 Uiso 1 1 calc R U . . .
H12C H 1.0362 0.0193 0.3919 0.079 Uiso 1 1 calc R U . . .
C13 C 0.7124(2) 0.05953(15) 0.27524(13) 0.0496(4) Uani 1 1 d . . . . .
H13A H 0.6937 0.0760 0.2129 0.074 Uiso 1 1 calc R U . . .
H13B H 0.6366 0.1209 0.3108 0.074 Uiso 1 1 calc R U . . .
H13C H 0.6963 -0.0166 0.2923 0.074 Uiso 1 1 calc R U . . .
C14 C 0.81243(18) 0.59245(12) 0.30810(9) 0.0328(3) Uani 1 1 d . . . . .
C15 C 0.70409(19) 0.68317(13) 0.36917(10) 0.0356(3) Uani 1 1 d . . . . .
C16 C 0.7643(2) 0.72380(17) 0.43913(11) 0.0499(4) Uani 1 1 d . . . . .
H16 H 0.8752 0.6936 0.4498 0.060 Uiso 1 1 calc R U . . .
C17 C 0.6622(3) 0.80866(18) 0.49351(12) 0.0592(5) Uani 1 1 d . . . . .
H17 H 0.7033 0.8350 0.5420 0.071 Uiso 1 1 calc R U . . .
C18 C 0.5025(3) 0.85470(15) 0.47769(13) 0.0572(5) Uani 1 1 d . . . . .
H18 H 0.4336 0.9133 0.5148 0.069 Uiso 1 1 calc R U . . .
C19 C 0.4426(2) 0.81595(14) 0.40832(13) 0.0513(5) Uani 1 1 d . . . . .
H19 H 0.3322 0.8483 0.3972 0.062 Uiso 1 1 calc R U . . .
C20 C 0.54205(19) 0.72971(13) 0.35408(11) 0.0390(4) Uani 1 1 d . . . . .
H20 H 0.4992 0.7026 0.3066 0.047 Uiso 1 1 calc R U . . .
C21 C 0.9620(2) 0.72253(13) 0.24978(11) 0.0405(4) Uani 1 1 d . . . . .
H21 H 0.8875 0.7772 0.2929 0.049 Uiso 1 1 calc R U . . .
C22 C 0.9318(3) 0.77203(17) 0.15737(13) 0.0695(7) Uani 1 1 d . . . . .
H22A H 1.0016 0.7173 0.1147 0.104 Uiso 1 1 calc R U . . .
H22B H 0.9556 0.8475 0.1513 0.104 Uiso 1 1 calc R U . . .
H22C H 0.8186 0.7833 0.1464 0.104 Uiso 1 1 calc R U . . .
C23 C 1.1338(3) 0.7058(2) 0.2712(2) 0.0812(8) Uani 1 1 d . . . . .
H23A H 1.2074 0.6532 0.2285 0.122 Uiso 1 1 calc R U . . .
H23B H 1.1495 0.6714 0.3305 0.122 Uiso 1 1 calc R U . . .
H23C H 1.1562 0.7817 0.2684 0.122 Uiso 1 1 calc R U . . .
C24 C 0.7185(5) 0.4467(3) 0.3902(2) 0.0345(7) Uani 0.674(5) 1 d . . P A 1
H24 H 0.6681(13) 0.5191(19) 0.4270(10) 0.041 Uiso 0.674(5) 1 calc R U P A 1
C25 C 0.8597(6) 0.3704(5) 0.4379(4) 0.0506(10) Uani 0.674(5) 1 d . . P A 1
H25A H 0.9429 0.4108 0.4387 0.076 Uiso 0.674(5) 1 calc R U P A 1
H25B H 0.9046 0.2960 0.4074 0.076 Uiso 0.674(5) 1 calc R U P A 1
H25C H 0.8228 0.3551 0.4984 0.076 Uiso 0.674(5) 1 calc R U P A 1
C26 C 0.5871(4) 0.3882(3) 0.38007(18) 0.0440(8) Uani 0.674(5) 1 d . . P A 1
H26A H 0.6307 0.3189 0.3436 0.066 Uiso 0.674(5) 1 calc R U P A 1
H26B H 0.4970 0.4435 0.3519 0.066 Uiso 0.674(5) 1 calc R U P A 1
H26C H 0.5489 0.3646 0.4381 0.066 Uiso 0.674(5) 1 calc R U P A 1
C24B C 0.6997(12) 0.4152(7) 0.3711(5) 0.0345(7) Uani 0.326(5) 1 d . . P A 2
H24B H 0.7120 0.3383 0.3436 0.041 Uiso 0.326(5) 1 calc R U P A 2
C25B C 0.8055(13) 0.3888(13) 0.4480(9) 0.0506(10) Uani 0.326(5) 1 d . . P A 2
H25D H 0.9136 0.3936 0.4282 0.076 Uiso 0.326(5) 1 calc R U P A 2
H25E H 0.8129 0.3097 0.4713 0.076 Uiso 0.326(5) 1 calc R U P A 2
H25F H 0.7586 0.4459 0.4941 0.076 Uiso 0.326(5) 1 calc R U P A 2
C26B C 0.5235(7) 0.4652(6) 0.3968(4) 0.0470(17) Uani 0.326(5) 1 d . . P A 2
H26D H 0.4838 0.4061 0.4303 0.071 Uiso 0.326(5) 1 calc R U P A 2
H26E H 0.4643 0.4883 0.3438 0.071 Uiso 0.326(5) 1 calc R U P A 2
H26F H 0.5070 0.5340 0.4332 0.071 Uiso 0.326(5) 1 calc R U P A 2
C27 C 0.79560(18) 0.51432(12) 0.10223(10) 0.0330(3) Uani 0.571(11) 1 d D . P B 1
H27 H 0.8646 0.5684 0.0933 0.040 Uiso 0.571(11) 1 calc R U P B 1
C28 C 0.6115(16) 0.5697(11) 0.1180(8) 0.0362(14) Uani 0.571(11) 1 d D . P B 1
H28 H 0.5583 0.6500 0.1066 0.043 Uiso 0.571(11) 1 calc R U P B 1
C29 C 0.5348(19) 0.4923(13) 0.1496(10) 0.0387(6) Uani 0.571(11) 1 d D . P B 1
H29 H 0.4221 0.5110 0.1646 0.046 Uiso 0.571(11) 1 calc R U P B 1
C30 C 0.65138(18) 0.37144(12) 0.15810(10) 0.0352(3) Uani 0.571(11) 1 d D . P B 1
H30 H 0.6098 0.3137 0.1949 0.042 Uiso 0.571(11) 1 calc R U P B 1
C31 C 0.7214(16) 0.3319(10) 0.0645(8) 0.0378(14) Uani 0.571(11) 1 d D . P B 1
H31A H 0.6339 0.3342 0.0261 0.045 Uiso 0.571(11) 1 calc R U P B 1
H31B H 0.7953 0.2512 0.0660 0.045 Uiso 0.571(11) 1 calc R U P B 1
C32 C 0.8138(18) 0.4201(13) 0.0308(10) 0.0381(7) Uani 0.571(11) 1 d D . P B 1
H32A H 0.7700 0.4588 -0.0243 0.046 Uiso 0.571(11) 1 calc R U P B 1
H32B H 0.9293 0.3781 0.0181 0.046 Uiso 0.571(11) 1 calc R U P B 1
C27B C 0.65138(18) 0.37144(12) 0.15810(10) 0.0352(3) Uani 0.429(11) 1 d D . P B 2
H27B H 0.6143 0.3074 0.1891 0.042 Uiso 0.429(11) 1 calc R U P B 2
C28B C 0.727(2) 0.3510(14) 0.0633(11) 0.0378(14) Uani 0.429(11) 1 d D . P B 2
H28B H 0.7205 0.2880 0.0293 0.045 Uiso 0.429(11) 1 calc R U P B 2
C29B C 0.804(2) 0.4279(18) 0.0326(14) 0.0381(7) Uani 0.429(11) 1 d D . P B 2
H29B H 0.8550 0.4280 -0.0248 0.046 Uiso 0.429(11) 1 calc R U P B 2
C30B C 0.79560(18) 0.51432(12) 0.10223(10) 0.0330(3) Uani 0.429(11) 1 d D . P B 2
H30B H 0.8745 0.5609 0.0923 0.040 Uiso 0.429(11) 1 calc R U P B 2
C31B C 0.620(2) 0.5864(15) 0.1214(12) 0.0362(14) Uani 0.429(11) 1 d D . P B 2
H31C H 0.5750 0.6282 0.0675 0.043 Uiso 0.429(11) 1 calc R U P B 2
H31D H 0.6117 0.6447 0.1671 0.043 Uiso 0.429(11) 1 calc R U P B 2
C32B C 0.529(3) 0.4973(17) 0.1540(13) 0.0387(6) Uani 0.429(11) 1 d D . P B 2
H32C H 0.4449 0.4984 0.1135 0.046 Uiso 0.429(11) 1 calc R U P B 2
H32D H 0.4750 0.5189 0.2131 0.046 Uiso 0.429(11) 1 calc R U P B 2

loop_
_atom_site_aniso_label
_atom_site_aniso_U_11
_atom_site_aniso_U_22
_atom_site_aniso_U_33
_atom_site_aniso_U_23
_atom_site_aniso_U_13
_atom_site_aniso_U_12
Si 0.0230(2) 0.02358(18) 0.0369(2) 0.00043(14) -0.00338(15) -0.00593(14)
N1 0.0240(6) 0.0242(5) 0.0448(7) 0.0007(5) -0.0037(5) -0.0069(4)
N2 0.0323(7) 0.0261(6) 0.0386(7) -0.0013(5) -0.0007(5) -0.0074(5)
N3 0.0331(7) 0.0323(6) 0.0345(6) 0.0029(5) 0.0021(5) -0.0073(5)
N4 0.0317(7) 0.0339(6) 0.0397(7) -0.0062(5) -0.0007(5) -0.0084(5)
C1 0.0259(7) 0.0252(6) 0.0343(7) -0.0003(5) -0.0058(6) -0.0050(5)
C2 0.0294(8) 0.0246(6) 0.0396(8) 0.0007(5) 0.0007(6) -0.0072(5)
C3 0.0418(9) 0.0347(8) 0.0415(8) -0.0032(6) -0.0036(7) -0.0099(6)
C4 0.0630(12) 0.0417(9) 0.0466(10) -0.0110(7) 0.0086(9) -0.0147(8)
C5 0.0555(12) 0.0329(8) 0.0647(12) -0.0058(8) 0.0195(9) -0.0019(8)
C6 0.0399(10) 0.0341(8) 0.0663(12) 0.0077(8) 0.0070(8) 0.0035(7)
C7 0.0360(9) 0.0325(7) 0.0432(8) 0.0062(6) 0.0005(7) -0.0037(6)
C8 0.0233(7) 0.0287(7) 0.0489(8) -0.0006(6) -0.0023(6) -0.0091(5)
C9 0.0353(9) 0.0581(10) 0.0491(9) -0.0081(8) -0.0044(7) -0.0204(8)
C10 0.0356(9) 0.0380(8) 0.0463(9) 0.0030(7) 0.0015(7) -0.0143(6)
C11 0.0378(9) 0.0277(7) 0.0448(8) -0.0022(6) 0.0073(7) -0.0084(6)
C12 0.0579(12) 0.0452(9) 0.0523(10) 0.0104(8) 0.0013(9) -0.0152(8)
C13 0.0457(10) 0.0373(8) 0.0685(11) 0.0001(8) 0.0014(9) -0.0177(7)
C14 0.0315(8) 0.0334(7) 0.0303(7) -0.0031(6) -0.0060(6) -0.0032(6)
C15 0.0365(9) 0.0360(8) 0.0321(7) -0.0035(6) 0.0006(6) -0.0077(6)
C16 0.0486(11) 0.0645(11) 0.0384(9) -0.0107(8) -0.0020(8) -0.0179(9)
C17 0.0809(16) 0.0659(12) 0.0384(9) -0.0194(8) 0.0122(9) -0.0349(11)
C18 0.0684(14) 0.0403(9) 0.0601(12) -0.0130(8) 0.0288(10) -0.0184(9)
C19 0.0428(10) 0.0352(8) 0.0668(12) 0.0014(8) 0.0135(9) -0.0020(7)
C20 0.0367(9) 0.0342(8) 0.0428(8) 0.0011(6) -0.0005(7) -0.0061(6)
C21 0.0389(9) 0.0359(8) 0.0468(9) -0.0128(7) 0.0062(7) -0.0119(7)
C22 0.123(2) 0.0469(10) 0.0488(11) -0.0079(8) 0.0071(12) -0.0436(12)
C23 0.0418(12) 0.0568(12) 0.150(2) -0.0145(14) -0.0061(14) -0.0199(9)
C24 0.0386(14) 0.0338(19) 0.0339(16) 0.0025(12) -0.0011(12) -0.0157(13)
C25 0.052(3) 0.060(2) 0.0407(18) 0.0150(14) -0.006(2) -0.019(2)
C26 0.0447(16) 0.0445(18) 0.0448(14) 0.0025(12) 0.0046(12) -0.0187(13)
C24B 0.0386(14) 0.0338(19) 0.0339(16) 0.0025(12) -0.0011(12) -0.0157(13)
C25B 0.052(3) 0.060(2) 0.0407(18) 0.0150(14) -0.006(2) -0.019(2)
C26B 0.051(4) 0.040(4) 0.048(3) -0.009(2) 0.017(3) -0.015(3)
C27 0.0328(8) 0.0285(7) 0.0377(8) 0.0004(6) -0.0053(6) -0.0081(6)
C28 0.0353(14) 0.031(3) 0.0394(12) -0.0027(15) -0.0090(10) -0.0029(17)
C29 0.0279(13) 0.0373(13) 0.0473(14) -0.0020(10) -0.0085(10) -0.0023(10)
C30 0.0268(8) 0.0297(7) 0.0493(9) 0.0001(6) -0.0067(7) -0.0077(6)
C31 0.0328(12) 0.032(3) 0.0479(10) -0.0074(19) -0.0105(8) -0.0050(18)
C32 0.0362(16) 0.0374(18) 0.0375(10) -0.0036(11) -0.0063(12) -0.0043(13)
C27B 0.0268(8) 0.0297(7) 0.0493(9) 0.0001(6) -0.0067(7) -0.0077(6)
C28B 0.0328(12) 0.032(3) 0.0479(10) -0.0074(19) -0.0105(8) -0.0050(18)
C29B 0.0362(16) 0.0374(18) 0.0375(10) -0.0036(11) -0.0063(12) -0.0043(13)
C30B 0.0328(8) 0.0285(7) 0.0377(8) 0.0004(6) -0.0053(6) -0.0081(6)
C31B 0.0353(14) 0.031(3) 0.0394(12) -0.0027(15) -0.0090(10) -0.0029(17)
C32B 0.0279(13) 0.0373(13) 0.0473(14) -0.0020(10) -0.0085(10) -0.0023(10)

loop_
_atom_type_symbol
_atom_type_description
_atom_type_scat_dispersion_real
_atom_type_scat_dispersion_imag
_atom_type_scat_source
C C 0.0033 0.0016 'International Tables Vol C Tables 4.2.6.8 and 6.1.1.4'
H H 0.0000 0.0000 'International Tables Vol C Tables 4.2.6.8 and 6.1.1.4'
N N 0.0061 0.0033 'International Tables Vol C Tables 4.2.6.8 and 6.1.1.4'
Si Si 0.0817 0.0704 'International Tables Vol C Tables 4.2.6.8 and 6.1.1.4'

loop_
_geom_angle_atom_site_label_1
_geom_angle_atom_site_label_2
_geom_angle_atom_site_label_3
_geom_angle
N1 Si N3 117.37(7)
N1 Si C27B 114.08(6)
N3 Si C27B 114.03(7)
N1 Si C30B 110.92(7)
N3 Si C30B 113.41(6)
C27B Si C30B 81.80(7)
C1 N1 C8 121.92(12)
C1 N1 Si 118.55(10)
C8 N1 Si 117.80(9)
C1 N2 C11 121.44(12)
C14 N3 C24 111.72(18)
C14 N3 C24B 132.1(3)
C14 N3 Si 117.84(10)
C24 N3 Si 129.46(16)
C24B N3 Si 109.9(3)
C14 N4 C21 121.51(12)
N2 C1 N1 117.31(12)
N2 C1 C2 124.95(12)
N1 C1 C2 117.56(12)
C7 C2 C3 119.22(14)
C7 C2 C1 122.11(14)
C3 C2 C1 118.66(14)
C4 C3 C2 120.18(17)
C5 C4 C3 120.31(17)
C6 C5 C4 119.89(15)
C5 C6 C7 120.27(17)
C2 C7 C6 120.09(16)
N1 C8 C9 110.81(13)
N1 C8 C10 115.65(13)
C9 C8 C10 111.96(13)
N2 C11 C13 108.60(13)
N2 C11 C12 108.13(14)
C13 C11 C12 111.73(14)
N4 C14 N3 118.48(12)
N4 C14 C15 124.55(14)
N3 C14 C15 116.80(13)
C20 C15 C16 119.08(15)
C20 C15 C14 119.69(14)
C16 C15 C14 121.21(15)
C17 C16 C15 119.96(18)
C18 C17 C16 120.51(18)
C19 C18 C17 119.85(16)
C18 C19 C20 120.52(18)
C15 C20 C19 120.06(17)
N4 C21 C23 108.29(15)
N4 C21 C22 109.21(14)
C23 C21 C22 111.88(19)
N3 C24 C25 111.4(3)
N3 C24 C26 110.0(3)
C25 C24 C26 113.6(3)
C26B C24B C25B 114.1(7)
C26B C24B N3 115.8(6)
C25B C24B N3 107.5(7)
C28 C27 C32 104.4(8)
C28 C27 Si 97.4(5)
C32 C27 Si 98.3(6)
C29 C28 C27 113.2(10)
C28 C29 C30 110.3(11)
C29 C30 C31 107.3(7)
C29 C30 Si 98.5(6)
C31 C30 Si 101.7(5)
C30 C31 C32 105.3(9)
C31 C32 C27 108.7(10)
C28B C27B C32B 104.1(9)
C28B C27B Si 95.9(7)
C32B C27B Si 98.0(8)
C29B C28B C27B 115.1(15)
C28B C29B C30B 109.5(16)
C29B C30B C31B 109.0(10)
C29B C30B Si 99.9(8)
C31B C30B Si 100.1(7)
C30B C31B C32B 105.8(12)
C31B C32B C27B 109.3(14)

loop_
_geom_bond_atom_site_label_1
_geom_bond_atom_site_label_2
_geom_bond_distance
Si N1 1.7514(13)
Si N3 1.7564(14)
Si C27B 1.8945(17)
Si C30B 1.8947(16)
Si C30 1.8945(17)
Si C27 1.8947(16)
N1 C1 1.3949(18)
N1 C8 1.4918(19)
N2 C1 1.2749(19)
N2 C11 1.4679(19)
N3 C14 1.397(2)
N3 C24 1.496(3)
N3 C24B 1.546(8)
N4 C14 1.280(2)
N4 C21 1.470(2)
C1 C2 1.5096(19)
C2 C7 1.389(2)
C2 C3 1.394(2)
C3 C4 1.389(2)
C4 C5 1.381(3)
C5 C6 1.379(3)
C6 C7 1.395(2)
C8 C9 1.517(2)
C8 C10 1.528(2)
C11 C13 1.517(3)
C11 C12 1.524(3)
C14 C15 1.5091(19)
C15 C20 1.389(2)
C15 C16 1.390(2)
C16 C17 1.389(2)
C17 C18 1.373(3)
C18 C19 1.370(3)
C19 C20 1.389(2)
C21 C23 1.508(3)
C21 C22 1.518(3)
C24 C25 1.515(7)
C24 C26 1.524(5)
C24B C26B 1.498(12)
C24B C25B 1.514(17)
C27 C28 1.545(14)
C27 C32 1.562(14)
C29 C30 1.505(15)
C30 C31 1.538(12)
C27B C28B 1.539(17)
C27B C32B 1.57(2)
C28B C29B 1.33(2)
C29B C30B 1.50(2)
C30B C31B 1.529(16)
C31B C32B 1.55(2)
C28 C29 1.341(18)
C31 C32 1.548(18)

loop_
_geom_torsion_atom_site_label_1
_geom_torsion_atom_site_label_2
_geom_torsion_atom_site_label_3
_geom_torsion_atom_site_label_4
_geom_torsion
N3 Si N1 C1 91.72(12)
C27B Si N1 C1 -45.47(13)
C30B Si N1 C1 -135.69(11)
N3 Si N1 C8 -73.57(12)
C27B Si N1 C8 149.24(11)
C30B Si N1 C8 59.03(12)
N1 Si N3 C14 93.34(12)
C27B Si N3 C14 -129.45(11)
C30B Si N3 C14 -38.13(13)
N1 Si N3 C24 -74.3(2)
C27B Si N3 C24 62.9(2)
C30B Si N3 C24 154.3(2)
N1 Si N3 C24B -82.8(4)
C27B Si N3 C24B 54.5(4)
C30B Si N3 C24B 145.8(4)
C11 N2 C1 N1 172.02(14)
C11 N2 C1 C2 -2.9(2)
C8 N1 C1 N2 140.44(14)
Si N1 C1 N2 -24.21(18)
C8 N1 C1 C2 -44.25(19)
Si N1 C1 C2 151.10(11)
N2 C1 C2 C7 -74.5(2)
N1 C1 C2 C7 110.62(16)
N2 C1 C2 C3 105.15(18)
N1 C1 C2 C3 -69.77(19)
C7 C2 C3 C4 -1.1(2)
C1 C2 C3 C4 179.33(14)
C2 C3 C4 C5 -0.7(3)
C3 C4 C5 C6 1.3(3)
C4 C5 C6 C7 -0.1(3)
C3 C2 C7 C6 2.2(2)
C1 C2 C7 C6 -178.17(14)
C5 C6 C7 C2 -1.7(3)
C1 N1 C8 C9 -59.88(17)
Si N1 C8 C9 104.88(13)
C1 N1 C8 C10 68.89(18)
Si N1 C8 C10 -126.35(12)
C1 N2 C11 C13 -125.73(16)
C1 N2 C11 C12 112.85(16)
C21 N4 C14 N3 170.05(14)
C21 N4 C14 C15 -5.1(2)
C24 N3 C14 N4 144.4(2)
C24B N3 C14 N4 149.7(5)
Si N3 C14 N4 -25.36(19)
C24 N3 C14 C15 -40.1(2)
C24B N3 C14 C15 -34.8(5)
Si N3 C14 C15 150.20(11)
N4 C14 C15 C20 114.15(18)
N3 C14 C15 C20 -61.11(19)
N4 C14 C15 C16 -64.0(2)
N3 C14 C15 C16 120.74(17)
C20 C15 C16 C17 0.9(3)
C14 C15 C16 C17 179.03(15)
C15 C16 C17 C18 -1.3(3)
C16 C17 C18 C19 0.7(3)
C17 C18 C19 C20 0.5(3)
C16 C15 C20 C19 0.2(2)
C14 C15 C20 C19 -177.96(14)
C18 C19 C20 C15 -0.9(2)
C14 N4 C21 C23 124.49(19)
C14 N4 C21 C22 -113.44(18)
C14 N3 C24 C25 -88.3(4)
C24B N3 C24 C25 102.8(14)
Si N3 C24 C25 79.9(4)
C14 N3 C24 C26 144.8(2)
C24B N3 C24 C26 -24.0(12)
Si N3 C24 C26 -47.0(3)
C14 N3 C24B C26B 73.8(7)
C24 N3 C24B C26B 87.7(14)
Si N3 C24B C26B -110.9(6)
C14 N3 C24B C25B -55.2(9)
C24 N3 C24B C25B -41.2(11)
Si N3 C24B C25B 120.2(7)
N1 Si C27 C28 163.1(5)
N3 Si C27 C28 -62.3(5)
C30 Si C27 C28 50.4(5)
N1 Si C27 C32 56.9(6)
N3 Si C27 C32 -168.6(6)
C30 Si C27 C32 -55.9(6)
C32 C27 C28 C29 62.3(12)
Si C27 C28 C29 -38.3(11)
C27 C28 C29 C30 -1.7(15)
C28 C29 C30 C31 -63.6(13)
C28 C29 C30 Si 41.1(11)
N1 Si C30 C29 -162.4(6)
N3 Si C30 C29 59.0(6)
C27 Si C30 C29 -53.1(6)
N1 Si C30 C31 -52.1(5)
N3 Si C30 C31 169.2(5)
C27 Si C30 C31 57.2(5)
C29 C30 C31 C32 63.0(12)
Si C30 C31 C32 -40.2(9)
C30 C31 C32 C27 -1.7(13)
C28 C27 C32 C31 -57.9(12)
Si C27 C32 C31 41.5(10)
N1 Si C27B C28B -59.5(6)
N3 Si C27B C28B 161.9(6)
C30B Si C27B C28B 49.9(6)
N1 Si C27B C32B -164.6(7)
N3 Si C27B C32B 56.7(7)
C30B Si C27B C32B -55.3(7)
C32B C27B C28B C29B 59.6(17)
Si C27B C28B C29B -40.1(15)
C27B C28B C29B C30B 1(2)
C28B C29B C30B C31B -65.4(17)
C28B C29B C30B Si 39.0(15)
N1 Si C30B C29B 60.2(8)
N3 Si C30B C29B -165.2(8)
C27B Si C30B C29B -52.5(8)
N1 Si C30B C31B 171.8(7)
N3 Si C30B C31B -53.7(7)
C27B Si C30B C31B 59.0(7)
C29B C30B C31B C32B 60.6(16)
Si C30B C31B C32B -43.7(13)
C30B C31B C32B C27B 2.2(18)
C28B C27B C32B C31B -58.3(16)
Si C27B C32B C31B 39.9(14)
